data_1555620
loop_
_publ_author_name
'Jardim, Guilherme A. M.'
'Bower, John F.'
'da Silva J\'unior, Eufr\^anio N'

_publ_section_title
;
 Rh-Catalyzed Reactions of 1,4-Benzoquinones with Electrophiles: C-H
 Iodination, Bromination, and Phenylselenation.
;
_journal_issue 18
_journal_name_full 'Organic letters'
_journal_page_first 4454
_journal_page_last 4457
_journal_paper_doi 10.1021/acs.orglett.6b01586
_journal_volume 18
_journal_year 2016
_chemical_formula_moiety 'C16 H10 O2 Se'
_chemical_formula_sum 'C16 H10 O2 Se'
_chemical_formula_weight 313.20
_space_group_crystal_system monoclinic
_space_group_IT_number 14
_space_group_name_Hall '-P 2ybc'
_space_group_name_H-M_alt 'P 1 21/c 1'
_atom_sites_solution_hydrogens geom
_audit_creation_date 2015-10-08
_audit_creation_method
;
Olex2 1.2
(compiled 2015.09.30 svn.r3233 for OlexSys, GUI svn.r5103)
;
_cell_angle_alpha 90
_cell_angle_beta 96.7142(13)
_cell_angle_gamma 90
_cell_formula_units_Z 4
_cell_length_a 7.8829(2)
_cell_length_b 8.6055(2)
_cell_length_c 18.1935(4)
_cell_measurement_reflns_used 9947
_cell_measurement_temperature 100
_cell_measurement_theta_max 30.070
_cell_measurement_theta_min 2.255
_cell_volume 1225.72(5)
_computing_cell_refinement 'SAINT v8.34A (Bruker, 2013)'
_computing_data_reduction 'SAINT v8.34A (Bruker, 2013)'
_computing_molecular_graphics 'Olex2 (Dolomanov et al., 2009)'
_computing_publication_material 'Olex2 (Dolomanov et al., 2009)'
_computing_structure_refinement 'ShelXL (Sheldrick, 2015)'
_computing_structure_solution
;
Superflip (Palatinus & Chapuis, 2007;Palatinus & van der Lee, 2008;
Palatinus et al., 2012)
;
_diffrn_ambient_temperature 100
_diffrn_detector 'Bruker area detector'
_diffrn_detector_type 'CCD area detector'
_diffrn_measured_fraction_theta_full 1.000
_diffrn_measured_fraction_theta_max 0.999
_diffrn_measurement_device 'Bruker Apex II kappa CCD area detector'
_diffrn_measurement_device_type 'Bruker Apex II kappa CCD area detector'
_diffrn_measurement_method '\f and \w scans'
_diffrn_radiation_monochromator graphite
_diffrn_radiation_type MoK\a
_diffrn_radiation_wavelength 0.71073
_diffrn_reflns_av_R_equivalents 0.0277
_diffrn_reflns_av_unetI/netI 0.0167
_diffrn_reflns_Laue_measured_fraction_full 1.000
_diffrn_reflns_Laue_measured_fraction_max 0.999
_diffrn_reflns_limit_h_max 11
_diffrn_reflns_limit_h_min -11
_diffrn_reflns_limit_k_max 12
_diffrn_reflns_limit_k_min -12
_diffrn_reflns_limit_l_max 23
_diffrn_reflns_limit_l_min -25
_diffrn_reflns_number 26850
_diffrn_reflns_point_group_measured_fraction_full 1.000
_diffrn_reflns_point_group_measured_fraction_max 0.999
_diffrn_reflns_theta_full 25.242
_diffrn_reflns_theta_max 30.076
_diffrn_reflns_theta_min 2.254
_diffrn_source 'fine-focus sealed tube'
_diffrn_standards_number 0
_exptl_absorpt_coefficient_mu 3.056
_exptl_absorpt_correction_T_max 0.7460
_exptl_absorpt_correction_T_min 0.5520
_exptl_absorpt_correction_type multi-scan
_exptl_absorpt_process_details
;
SADABS-2014/5 (Bruker,2014/5) was used for absorption correction.
wR2(int) was 0.0679 before and 0.0386 after correction.
The Ratio of minimum to maximum transmission is 0.7399.
The \l/2 correction factor is 0.00150.
;
_exptl_crystal_colour 'clear orange'
_exptl_crystal_colour_lustre clear
_exptl_crystal_colour_primary orange
_exptl_crystal_density_diffrn 1.697
_exptl_crystal_description plate
_exptl_crystal_F_000 624
_exptl_crystal_size_max 0.426
_exptl_crystal_size_mid 0.37
_exptl_crystal_size_min 0.169
_refine_diff_density_max 0.443
_refine_diff_density_min -0.221
_refine_diff_density_rms 0.061
_refine_ls_extinction_method none
_refine_ls_goodness_of_fit_ref 1.067
_refine_ls_hydrogen_treatment constr
_refine_ls_matrix_type full
_refine_ls_number_parameters 172
_refine_ls_number_reflns 3601
_refine_ls_number_restraints 0
_refine_ls_restrained_S_all 1.067
_refine_ls_R_factor_all 0.0229
_refine_ls_R_factor_gt 0.0192
_refine_ls_shift/su_max 0.002
_refine_ls_shift/su_mean 0.000
_refine_ls_structure_factor_coef Fsqd
_refine_ls_weighting_details 'w=1/[\s^2^(Fo^2^)+(0.0249P)^2^+0.5140P] where P=(Fo^2^+2Fc^2^)/3'
_refine_ls_weighting_scheme calc
_refine_ls_wR_factor_gt 0.0495
_refine_ls_wR_factor_ref 0.0506
_reflns_Friedel_coverage 0.000
_reflns_number_gt 3249
_reflns_number_total 3601
_reflns_threshold_expression 'I > 2\s(I)'
_cod_data_source_file ol6b01586_si_004.cif
_cod_data_source_block gj149
_cod_database_code 1555620
_shelxl_version_number 2013-4
_shelx_space_group_comment
;
The symmetry employed for this shelxl refinement is uniquely defined
by the following loop, which should always be used as a source of
symmetry information in preference to the above space-group names.
They are only intended as comments.
;
_olex2_refinement_description
;
1. Fixed Uiso
 At 1.2 times of:
  All C(H) groups
2.a Aromatic/amide H refined with riding coordinates:
 C4(H4), C5(H5), C6(H6), C7(H7), C10(H10), C12(H12), C13(H13), C14(H14),
 C15(H15), C16(H16)
;
_olex2_submission_special_instructions 'No special instructions were received'

loop_
_space_group_symop_operation_xyz
'x, y, z'
'-x, y+1/2, -z+1/2'
'-x, -y, -z'
'x, -y-1/2, z-1/2'

loop_
_atom_site_label
_atom_site_type_symbol
_atom_site_fract_x
_atom_site_fract_y
_atom_site_fract_z
_atom_site_U_iso_or_equiv
_atom_site_adp_type
_atom_site_occupancy
_atom_site_site_symmetry_order
_atom_site_calc_flag
_atom_site_refinement_flags_posn
C1 C 1.01546(15) 0.51958(13) 0.65551(6) 0.0119(2) Uani 1 1 d .
C2 C 1.17480(15) 0.51246(14) 0.61857(6) 0.0126(2) Uani 1 1 d .
C3 C 1.18352(15) 0.39260(13) 0.56050(6) 0.0117(2) Uani 1 1 d .
C4 C 1.33516(16) 0.36968(15) 0.52999(7) 0.0150(2) Uani 1 1 d .
H4 H 1.4308 0.4291 0.5462 0.018 Uiso 1 1 calc R
C5 C 1.34402(17) 0.25812(16) 0.47534(7) 0.0183(2) Uani 1 1 d .
H5 H 1.4455 0.2430 0.4549 0.022 Uiso 1 1 calc R
C6 C 1.20096(18) 0.16912(14) 0.45125(7) 0.0172(2) Uani 1 1 d .
H6 H 1.2071 0.0941 0.4149 0.021 Uiso 1 1 calc R
C7 C 1.04872(17) 0.19200(14) 0.48149(7) 0.0146(2) Uani 1 1 d .
H7 H 0.9531 0.1329 0.4650 0.017 Uiso 1 1 calc R
C8 C 1.03932(15) 0.30298(13) 0.53630(6) 0.0115(2) Uani 1 1 d .
C9 C 0.87767(16) 0.32369(13) 0.56997(7) 0.0125(2) Uani 1 1 d .
C10 C 0.87672(15) 0.43483(14) 0.63123(6) 0.0128(2) Uani 1 1 d .
H10 H 0.7776 0.4469 0.6538 0.015 Uiso 1 1 calc R
C11 C 0.82104(16) 0.63870(14) 0.77136(7) 0.0133(2) Uani 1 1 d .
C12 C 0.80445(17) 0.53169(14) 0.82705(7) 0.0164(2) Uani 1 1 d .
H12 H 0.8953 0.4669 0.8437 0.020 Uiso 1 1 calc R
C13 C 0.65150(18) 0.52144(15) 0.85793(8) 0.0196(3) Uani 1 1 d .
H13 H 0.6399 0.4499 0.8953 0.024 Uiso 1 1 calc R
C14 C 0.51640(17) 0.61810(17) 0.83281(8) 0.0206(3) Uani 1 1 d .
H14 H 0.4142 0.6114 0.8535 0.025 Uiso 1 1 calc R
C15 C 0.53313(18) 0.72475(17) 0.77700(8) 0.0216(3) Uani 1 1 d .
H15 H 0.4419 0.7890 0.7602 0.026 Uiso 1 1 calc R
C16 C 0.68556(17) 0.73598(16) 0.74614(7) 0.0186(2) Uani 1 1 d .
H16 H 0.6971 0.8079 0.7089 0.022 Uiso 1 1 calc R
O1 O 1.29033(12) 0.60414(11) 0.63586(5) 0.01966(19) Uani 1 1 d .
O2 O 0.74961(12) 0.24809(11) 0.54835(5) 0.01953(19) Uani 1 1 d .
Se1 Se 1.03841(2) 0.66282(2) 0.73506(2) 0.01476(4) Uani 1 1 d .

loop_
_atom_site_aniso_label
_atom_site_aniso_U_11
_atom_site_aniso_U_22
_atom_site_aniso_U_33
_atom_site_aniso_U_23
_atom_site_aniso_U_13
_atom_site_aniso_U_12
C1 0.0135(5) 0.0122(5) 0.0104(5) 0.0007(4) 0.0027(4) 0.0008(4)
C2 0.0123(5) 0.0149(5) 0.0109(5) 0.0007(4) 0.0025(4) -0.0001(4)
C3 0.0119(5) 0.0127(5) 0.0107(5) 0.0007(4) 0.0024(4) 0.0008(4)
C4 0.0120(5) 0.0183(5) 0.0152(6) 0.0008(4) 0.0034(4) 0.0002(4)
C5 0.0169(6) 0.0221(6) 0.0169(6) -0.0001(5) 0.0063(5) 0.0049(5)
C6 0.0216(6) 0.0160(5) 0.0145(6) -0.0010(4) 0.0043(5) 0.0035(5)
C7 0.0184(6) 0.0125(5) 0.0126(5) 0.0001(4) 0.0013(4) -0.0008(4)
C8 0.0123(5) 0.0121(5) 0.0103(5) 0.0020(4) 0.0017(4) 0.0006(4)
C9 0.0128(5) 0.0133(5) 0.0114(5) 0.0016(4) 0.0020(4) -0.0010(4)
C10 0.0121(5) 0.0147(5) 0.0122(5) 0.0005(4) 0.0042(4) -0.0001(4)
C11 0.0131(5) 0.0157(5) 0.0114(5) -0.0035(4) 0.0027(4) -0.0014(4)
C12 0.0187(6) 0.0154(5) 0.0152(6) -0.0007(4) 0.0032(5) 0.0012(4)
C13 0.0234(7) 0.0179(6) 0.0188(6) -0.0005(5) 0.0084(5) -0.0036(5)
C14 0.0161(6) 0.0252(6) 0.0216(6) -0.0065(5) 0.0074(5) -0.0044(5)
C15 0.0170(6) 0.0279(7) 0.0196(6) -0.0027(5) 0.0010(5) 0.0055(5)
C16 0.0204(6) 0.0217(6) 0.0140(6) 0.0017(5) 0.0033(5) 0.0031(5)
O1 0.0159(4) 0.0232(5) 0.0204(5) -0.0061(4) 0.0041(4) -0.0068(4)
O2 0.0156(4) 0.0227(5) 0.0207(5) -0.0042(4) 0.0036(4) -0.0069(4)
Se1 0.01405(7) 0.01741(7) 0.01345(7) -0.00485(4) 0.00428(4) -0.00308(4)

loop_
_atom_type_symbol
_atom_type_description
_atom_type_scat_dispersion_real
_atom_type_scat_dispersion_imag
_atom_type_scat_source
C C 0.0033 0.0016 'International Tables Vol C Tables 4.2.6.8 and 6.1.1.4'
H H 0.0000 0.0000 'International Tables Vol C Tables 4.2.6.8 and 6.1.1.4'
O O 0.0106 0.0060 'International Tables Vol C Tables 4.2.6.8 and 6.1.1.4'
Se Se -0.0929 2.2259 'International Tables Vol C Tables 4.2.6.8 and 6.1.1.4'

loop_
_geom_angle_atom_site_label_1
_geom_angle_atom_site_label_2
_geom_angle_atom_site_label_3
_geom_angle
C2 C1 Se1 111.13(8)
C10 C1 C2 121.61(11)
C10 C1 Se1 127.24(9)
C3 C2 C1 117.41(10)
O1 C2 C1 120.00(11)
O1 C2 C3 122.59(11)
C4 C3 C2 119.78(11)
C4 C3 C8 120.02(11)
C8 C3 C2 120.20(10)
C3 C4 H4 120.0
C3 C4 C5 120.09(12)
C5 C4 H4 120.0
C4 C5 H5 120.0
C4 C5 C6 119.94(12)
C6 C5 H5 120.0
C5 C6 H6 119.9
C5 C6 C7 120.17(12)
C7 C6 H6 119.9
C6 C7 H7 119.9
C8 C7 C6 120.13(12)
C8 C7 H7 119.9
C3 C8 C9 120.46(10)
C7 C8 C3 119.65(11)
C7 C8 C9 119.88(11)
C10 C9 C8 118.10(10)
O2 C9 C8 121.13(11)
O2 C9 C10 120.76(11)
C1 C10 C9 121.72(11)
C1 C10 H10 119.1
C9 C10 H10 119.1
C12 C11 C16 120.40(12)
C12 C11 Se1 119.19(10)
C16 C11 Se1 120.21(10)
C11 C12 H12 120.1
C11 C12 C13 119.83(12)
C13 C12 H12 120.1
C12 C13 H13 120.1
C14 C13 C12 119.84(12)
C14 C13 H13 120.1
C13 C14 H14 119.9
C13 C14 C15 120.23(13)
C15 C14 H14 119.9
C14 C15 H15 119.9
C14 C15 C16 120.23(13)
C16 C15 H15 119.9
C11 C16 H16 120.3
C15 C16 C11 119.47(12)
C15 C16 H16 120.3
C1 Se1 C11 100.57(5)

loop_
_geom_bond_atom_site_label_1
_geom_bond_atom_site_label_2
_geom_bond_distance
C1 C2 1.4934(16)
C1 C10 1.3455(16)
C1 Se1 1.8936(12)
C2 C3 1.4838(16)
C2 O1 1.2181(15)
C3 C4 1.3896(17)
C3 C8 1.4014(17)
C4 H4 0.9300
C4 C5 1.3898(18)
C5 H5 0.9300
C5 C6 1.3910(19)
C6 H6 0.9300
C6 C7 1.3913(18)
C7 H7 0.9300
C7 C8 1.3890(17)
C8 C9 1.4877(17)
C9 C10 1.4694(16)
C9 O2 1.2264(15)
C10 H10 0.9300
C11 C12 1.3866(17)
C11 C16 1.3919(18)
C11 Se1 1.9183(12)
C12 H12 0.9300
C12 C13 1.3912(18)
C13 H13 0.9300
C13 C14 1.386(2)
C14 H14 0.9300
C14 C15 1.386(2)
C15 H15 0.9300
C15 C16 1.3879(19)
C16 H16 0.9300

loop_
_geom_torsion_atom_site_label_1
_geom_torsion_atom_site_label_2
_geom_torsion_atom_site_label_3
_geom_torsion_atom_site_label_4
_geom_torsion
C1 C2 C3 C4 -173.10(11)
C1 C2 C3 C8 7.07(16)
C2 C1 C10 C9 3.76(18)
C2 C1 Se1 C11 -178.11(8)
C2 C3 C4 C5 -179.70(11)
C2 C3 C8 C7 179.49(11)
C2 C3 C8 C9 -1.78(17)
C3 C4 C5 C6 -0.11(19)
C3 C8 C9 C10 -2.83(16)
C3 C8 C9 O2 178.62(11)
C4 C3 C8 C7 -0.34(18)
C4 C3 C8 C9 178.40(11)
C4 C5 C6 C7 0.31(19)
C5 C6 C7 C8 -0.52(19)
C6 C7 C8 C3 0.54(18)
C6 C7 C8 C9 -178.21(11)
C7 C8 C9 C10 175.91(11)
C7 C8 C9 O2 -2.64(18)
C8 C3 C4 C5 0.13(18)
C8 C9 C10 C1 1.84(17)
C10 C1 C2 C3 -8.20(17)
C10 C1 C2 O1 170.93(12)
C10 C1 Se1 C11 3.56(12)
C11 C12 C13 C14 0.08(19)
C12 C11 C16 C15 -0.23(19)
C12 C13 C14 C15 0.1(2)
C13 C14 C15 C16 -0.3(2)
C14 C15 C16 C11 0.4(2)
C16 C11 C12 C13 0.00(19)
O1 C2 C3 C4 7.80(18)
O1 C2 C3 C8 -172.03(12)
O2 C9 C10 C1 -179.60(12)
Se1 C1 C2 C3 173.37(8)
Se1 C1 C2 O1 -7.50(14)
Se1 C1 C10 C9 -178.07(9)
Se1 C11 C12 C13 175.00(10)
Se1 C11 C16 C15 -175.18(10)
